data_7229470
loop_
_publ_author_name
'Wa\/l\;esa-Chorab, Monika'
'Banasz, Rados\/law'
'Marcinkowski, Damian'
'Kubicki, Maciej'
'Patroniak, Violetta'

_publ_section_title
;
 Electrochromism and electrochemical properties of complexes of transition
 metal ions with benzimidazole-based ligand
;
_journal_issue 80
_journal_name_full 'RSC Advances'
_journal_page_first 50858
_journal_paper_doi 10.1039/C7RA10451K
_journal_volume 7
_journal_year 2017
_chemical_formula_moiety 'C18 H19 Cu F6 N5 O7 S2'
_chemical_formula_sum 'C18 H19 Cu F6 N5 O7 S2'
_chemical_formula_weight 659.04
_space_group_crystal_system triclinic
_space_group_IT_number 2
_space_group_name_Hall '-P 1'
_space_group_name_H-M_alt 'P -1'
_symmetry_space_group_name_Hall '-P 1'
_symmetry_space_group_name_H-M 'P -1'
_atom_sites_solution_hydrogens mixed
_audit_creation_method SHELXL-2014/7
_audit_update_record
;
2017-08-21 deposited with the CCDC.
2017-10-23 downloaded from the CCDC.
;
_cell_angle_alpha 76.300(4)
_cell_angle_beta 82.265(4)
_cell_angle_gamma 85.663(3)
_cell_formula_units_Z 2
_cell_length_a 8.0767(3)
_cell_length_b 11.3717(5)
_cell_length_c 13.9815(8)
_cell_measurement_reflns_used 4277
_cell_measurement_temperature 120(1)
_cell_measurement_theta_max 27.9800
_cell_measurement_theta_min 3.1190
_cell_volume 1234.98(10)
_computing_cell_refinement
;
CrysAlisPro, Agilent Technologies,
Version 1.171.37.35 (release 13-08-2014 CrysAlis171 .NET)
(compiled Aug 13 2014,18:06:01)
;
_computing_data_collection
;
CrysAlisPro, Agilent Technologies,
Version 1.171.37.35 (release 13-08-2014 CrysAlis171 .NET)
(compiled Aug 13 2014,18:06:01)
;
_computing_data_reduction
;
CrysAlisPro, Agilent Technologies,
Version 1.171.37.35 (release 13-08-2014 CrysAlis171 .NET)
(compiled Aug 13 2014,18:06:01)
;
_computing_molecular_graphics 'Mercury (MacRae et al., 2009)'
_computing_publication_material 'SHELXL-2013 (Sheldrick, 2013)'
_computing_structure_refinement 'SHELXL-2013 (Sheldrick, 2013)'
_computing_structure_solution 'SIR92 (Altomare et al., 1993)'
_diffrn_ambient_environment N~2~
_diffrn_ambient_temperature 120(1)
_diffrn_detector 'CCD plate'
_diffrn_detector_area_resol_mean 16.1544
_diffrn_detector_type Eos
_diffrn_measured_fraction_theta_full 0.998
_diffrn_measured_fraction_theta_max 0.834
_diffrn_measurement_device 'four-circle diffractometer'
_diffrn_measurement_device_type 'Xcalibur, Eos'
_diffrn_measurement_method \w-scan
_diffrn_radiation_monochromator graphite
_diffrn_radiation_probe x-ray
_diffrn_radiation_type 'Mo K\a'
_diffrn_radiation_wavelength 0.71073
_diffrn_reflns_av_R_equivalents 0.0149
_diffrn_reflns_av_unetI/netI 0.0292
_diffrn_reflns_Laue_measured_fraction_full 0.998
_diffrn_reflns_Laue_measured_fraction_max 0.834
_diffrn_reflns_limit_h_max 10
_diffrn_reflns_limit_h_min -10
_diffrn_reflns_limit_k_max 14
_diffrn_reflns_limit_k_min -11
_diffrn_reflns_limit_l_max 17
_diffrn_reflns_limit_l_min -16
_diffrn_reflns_number 8888
_diffrn_reflns_point_group_measured_fraction_full 0.998
_diffrn_reflns_point_group_measured_fraction_max 0.834
_diffrn_reflns_theta_full 25.000
_diffrn_reflns_theta_max 28.209
_diffrn_reflns_theta_min 3.078
_diffrn_source 'Enhance (Mo) X-ray Source'
_exptl_absorpt_coefficient_mu 1.149
_exptl_absorpt_correction_T_max 1.00000
_exptl_absorpt_correction_T_min 0.89510
_exptl_absorpt_correction_type multi-scan
_exptl_absorpt_process_details
;
CrysAlisPro, Agilent Technologies,
Version 1.171.37.35 (release 13-08-2014 CrysAlis171 .NET)
(compiled Aug 13 2014,18:06:01)
Empirical absorption correction using spherical harmonics,
 implemented in SCALE3 ABSPACK scaling algorithm.
;
_exptl_crystal_colour green
_exptl_crystal_density_diffrn 1.772
_exptl_crystal_description prism
_exptl_crystal_F_000 666
_exptl_crystal_size_max 0.2
_exptl_crystal_size_mid 0.2
_exptl_crystal_size_min 0.1
_refine_diff_density_max 0.385
_refine_diff_density_min -0.379
_refine_diff_density_rms 0.061
_refine_ls_extinction_method none
_refine_ls_goodness_of_fit_ref 1.035
_refine_ls_hydrogen_treatment mixed
_refine_ls_matrix_type full
_refine_ls_number_parameters 363
_refine_ls_number_reflns 5079
_refine_ls_number_restraints 0
_refine_ls_restrained_S_all 1.035
_refine_ls_R_factor_all 0.0321
_refine_ls_R_factor_gt 0.0273
_refine_ls_shift/su_max 0.001
_refine_ls_shift/su_mean 0.000
_refine_ls_structure_factor_coef Fsqd
_refine_ls_weighting_details 'w=1/[\s^2^(Fo^2^)+(0.0347P)^2^+0.5690P] where P=(Fo^2^+2Fc^2^)/3'
_refine_ls_weighting_scheme calc
_refine_ls_wR_factor_gt 0.0685
_refine_ls_wR_factor_ref 0.0709
_reflns_Friedel_coverage 0.000
_reflns_number_gt 4552
_reflns_number_total 5079
_reflns_threshold_expression 'I > 2\s(I)'
_cod_data_source_file c7ra10451k2.cif
_cod_data_source_block 2
_cod_database_code 7229470
_shelx_shelxl_version_number 2014/7
_shelx_space_group_comment
;
The symmetry employed for this shelxl refinement is uniquely defined
by the following loop, which should always be used as a source of
symmetry information in preference to the above space-group names.
They are only intended as comments.
;

loop_
_space_group_symop_operation_xyz
'x, y, z'
'-x, -y, -z'

loop_
_atom_site_label
_atom_site_type_symbol
_atom_site_fract_x
_atom_site_fract_y
_atom_site_fract_z
_atom_site_U_iso_or_equiv
_atom_site_adp_type
_atom_site_occupancy
_atom_site_site_symmetry_order
_atom_site_calc_flag
_atom_site_refinement_flags_posn
_atom_site_refinement_flags_adp
Cu1 Cu 0.23316(3) 0.77188(2) 0.24000(2) 0.01241(7) Uani 1 1 d . .
N1A N 0.19882(18) 0.62307(14) 0.34375(11) 0.0129(3) Uani 1 1 d . .
C2A C 0.2568(2) 0.63101(17) 0.42636(14) 0.0134(4) Uani 1 1 d . .
N3A N 0.25043(19) 0.52697(15) 0.49604(13) 0.0153(3) Uani 1 1 d . .
H3A H 0.272(3) 0.516(2) 0.5484(17) 0.014(6) Uiso 1 1 d . .
C4A C 0.1781(2) 0.44364(17) 0.45712(14) 0.0154(4) Uani 1 1 d . .
C5A C 0.1368(2) 0.32507(17) 0.49886(15) 0.0190(4) Uani 1 1 d . .
H5A H 0.1586 0.2855 0.5641 0.023 Uiso 1 1 calc R U
C6A C 0.0617(2) 0.26682(17) 0.44010(16) 0.0209(4) Uani 1 1 d . .
H6A H 0.0312 0.1853 0.4657 0.025 Uiso 1 1 calc R U
C7A C 0.0302(2) 0.32579(18) 0.34430(16) 0.0209(4) Uani 1 1 d . .
H7A H -0.0201 0.2830 0.3059 0.025 Uiso 1 1 calc R U
C8A C 0.0706(2) 0.44570(17) 0.30357(15) 0.0175(4) Uani 1 1 d . .
H8A H 0.0473 0.4857 0.2387 0.021 Uiso 1 1 calc R U
C9A C 0.1464(2) 0.50471(16) 0.36155(14) 0.0144(4) Uani 1 1 d . .
N10A N 0.31117(18) 0.73765(14) 0.43801(11) 0.0143(3) Uani 1 1 d . .
C11A C 0.4218(2) 0.7387(2) 0.51265(15) 0.0222(4) Uani 1 1 d . .
H11C H 0.3578 0.7666 0.5684 0.033 Uiso 1 1 calc R U
H11B H 0.5124 0.7936 0.4831 0.033 Uiso 1 1 calc R U
H11A H 0.4693 0.6567 0.5363 0.033 Uiso 1 1 calc R U
N12A N 0.30975(18) 0.82489(14) 0.35073(11) 0.0124(3) Uani 1 1 d . .
C13A C 0.3183(2) 0.93956(17) 0.34192(14) 0.0142(4) Uani 1 1 d . .
C14A C 0.3230(2) 1.00428(19) 0.42242(15) 0.0200(4) Uani 1 1 d . .
H14C H 0.2726 0.9550 0.4855 0.030 Uiso 1 1 calc R U
H14B H 0.2600 1.0822 0.4071 0.030 Uiso 1 1 calc R U
H14A H 0.4393 1.0183 0.4277 0.030 Uiso 1 1 calc R U
C15A C 0.3162(2) 1.00835(17) 0.23744(14) 0.0146(4) Uani 1 1 d . .
N16A N 0.28904(18) 0.94182(14) 0.17291(12) 0.0146(3) Uani 1 1 d . .
C17A C 0.2892(2) 0.99503(18) 0.07720(15) 0.0200(4) Uani 1 1 d . .
H17A H 0.2694 0.9477 0.0326 0.024 Uiso 1 1 calc R U
C18A C 0.3172(3) 1.11763(19) 0.04023(16) 0.0254(5) Uani 1 1 d . .
H18A H 0.3197 1.1533 -0.0286 0.030 Uiso 1 1 calc R U
C19A C 0.3413(2) 1.18597(19) 0.10613(17) 0.0263(5) Uani 1 1 d . .
H19A H 0.3585 1.2702 0.0832 0.032 Uiso 1 1 calc R U
C20A C 0.3403(2) 1.13129(18) 0.20631(16) 0.0213(4) Uani 1 1 d . .
H20A H 0.3559 1.1776 0.2525 0.026 Uiso 1 1 calc R U
C1B C 0.6195(3) 0.4858(2) 0.16803(19) 0.0282(5) Uani 1 1 d . .
F1B F 0.47769(19) 0.43261(14) 0.20876(14) 0.0537(5) Uani 1 1 d . .
F2B F 0.74527(19) 0.40650(13) 0.18910(14) 0.0528(5) Uani 1 1 d . .
F3B F 0.61837(19) 0.51147(15) 0.07029(12) 0.0474(4) Uani 1 1 d . .
S1B S 0.64050(5) 0.62221(4) 0.21173(3) 0.01504(10) Uani 1 1 d . .
O1B O 0.50250(15) 0.70048(12) 0.17458(10) 0.0189(3) Uani 1 1 d . .
O2B O 0.80244(16) 0.66114(13) 0.16302(11) 0.0241(3) Uani 1 1 d . .
O3B O 0.62683(18) 0.58001(14) 0.31788(11) 0.0285(3) Uani 1 1 d . .
C1C C 0.1915(3) 0.6687(2) 0.06064(15) 0.0228(4) Uani 1 1 d . .
H1C3 H 0.2964 0.7029 0.0252 0.034 Uiso 1 1 calc R U
H1C2 H 0.1119 0.6709 0.0131 0.034 Uiso 1 1 calc R U
H1C1 H 0.2133 0.5846 0.0956 0.034 Uiso 1 1 calc R U
O1C O 0.12240(17) 0.73857(12) 0.13118(10) 0.0166(3) Uani 1 1 d . .
H1C H 0.031(3) 0.729(2) 0.1460(18) 0.025(7) Uiso 1 1 d . .
C1D C -0.1962(3) 1.0611(2) 0.19535(18) 0.0330(5) Uani 1 1 d . .
F1D F -0.06060(18) 1.09826(19) 0.13314(14) 0.0776(7) Uani 1 1 d . .
F2D F -0.28152(17) 1.15938(12) 0.21497(14) 0.0501(4) Uani 1 1 d . .
F3D F -0.29191(18) 1.00860(16) 0.14829(11) 0.0479(4) Uani 1 1 d . .
S1D S -0.14272(5) 0.95802(4) 0.30837(3) 0.01492(11) Uani 1 1 d . .
O1D O -0.04461(18) 1.02879(15) 0.35026(13) 0.0323(4) Uani 1 1 d . .
O2D O -0.05141(16) 0.85939(12) 0.27318(11) 0.0212(3) Uani 1 1 d . .
O3D O -0.30421(16) 0.92837(13) 0.36247(11) 0.0233(3) Uani 1 1 d . .

loop_
_atom_site_aniso_label
_atom_site_aniso_U_11
_atom_site_aniso_U_22
_atom_site_aniso_U_33
_atom_site_aniso_U_23
_atom_site_aniso_U_13
_atom_site_aniso_U_12
Cu1 0.01718(12) 0.01180(12) 0.00784(12) -0.00119(9) -0.00087(8) -0.00257(8)
N1A 0.0140(7) 0.0136(8) 0.0105(8) -0.0019(6) -0.0006(6) -0.0001(6)
C2A 0.0108(8) 0.0171(9) 0.0106(9) -0.0023(7) 0.0021(6) 0.0016(7)
N3A 0.0164(8) 0.0190(9) 0.0084(9) 0.0011(7) -0.0020(6) 0.0004(6)
C4A 0.0118(9) 0.0164(9) 0.0158(10) -0.0023(8) 0.0019(7) 0.0022(7)
C5A 0.0152(9) 0.0165(10) 0.0197(11) 0.0030(8) 0.0034(7) 0.0025(7)
C6A 0.0167(9) 0.0117(9) 0.0296(12) -0.0011(8) 0.0067(8) 0.0014(7)
C7A 0.0189(10) 0.0175(10) 0.0265(12) -0.0079(9) 0.0025(8) -0.0017(7)
C8A 0.0173(9) 0.0165(10) 0.0174(10) -0.0032(8) 0.0013(7) -0.0010(7)
C9A 0.0119(8) 0.0138(9) 0.0157(10) -0.0024(7) 0.0028(7) 0.0009(7)
N10A 0.0160(8) 0.0172(8) 0.0096(8) -0.0021(6) -0.0024(6) -0.0016(6)
C11A 0.0213(10) 0.0283(11) 0.0174(11) -0.0014(9) -0.0085(8) -0.0058(8)
N12A 0.0118(7) 0.0150(8) 0.0096(8) -0.0013(6) -0.0005(6) -0.0017(6)
C13A 0.0083(8) 0.0175(9) 0.0176(10) -0.0067(8) -0.0003(7) 0.0005(7)
C14A 0.0200(10) 0.0219(10) 0.0213(11) -0.0117(9) -0.0040(8) 0.0025(8)
C15A 0.0104(8) 0.0151(9) 0.0179(10) -0.0037(8) 0.0001(7) -0.0005(7)
N16A 0.0133(7) 0.0151(8) 0.0141(8) -0.0021(6) 0.0010(6) -0.0002(6)
C17A 0.0223(10) 0.0206(10) 0.0142(10) -0.0003(8) 0.0017(8) -0.0011(8)
C18A 0.0264(11) 0.0228(11) 0.0201(11) 0.0063(9) 0.0015(8) -0.0009(8)
C19A 0.0239(11) 0.0152(10) 0.0346(13) 0.0032(9) 0.0005(9) -0.0043(8)
C20A 0.0175(9) 0.0167(10) 0.0296(12) -0.0053(9) -0.0017(8) -0.0021(7)
C1B 0.0250(11) 0.0227(11) 0.0405(14) -0.0121(10) -0.0090(9) 0.0015(8)
F1B 0.0456(9) 0.0381(9) 0.0817(13) -0.0190(9) -0.0014(8) -0.0232(7)
F2B 0.0520(9) 0.0251(8) 0.0916(14) -0.0261(8) -0.0335(9) 0.0173(6)
F3B 0.0613(10) 0.0540(10) 0.0381(9) -0.0317(8) -0.0134(7) 0.0067(7)
S1B 0.0152(2) 0.0163(2) 0.0134(2) -0.00312(18) -0.00229(17) 0.00033(17)
O1B 0.0164(7) 0.0223(7) 0.0154(7) -0.0019(6) 0.0002(5) 0.0042(5)
O2B 0.0145(7) 0.0271(8) 0.0301(9) -0.0057(7) -0.0013(6) -0.0031(6)
O3B 0.0328(8) 0.0351(9) 0.0149(8) -0.0001(7) -0.0054(6) 0.0022(7)
C1C 0.0259(11) 0.0280(11) 0.0169(11) -0.0114(9) 0.0001(8) -0.0009(8)
O1C 0.0148(7) 0.0223(7) 0.0143(7) -0.0078(6) 0.0000(5) -0.0018(5)
C1D 0.0214(11) 0.0372(14) 0.0292(13) 0.0110(10) 0.0013(9) 0.0031(9)
F1D 0.0298(8) 0.0991(15) 0.0588(12) 0.0577(11) 0.0125(8) 0.0075(8)
F2D 0.0352(8) 0.0204(7) 0.0854(13) 0.0084(7) -0.0162(8) 0.0067(6)
F3D 0.0429(8) 0.0794(12) 0.0227(8) -0.0140(8) -0.0157(6) 0.0173(8)
S1D 0.0144(2) 0.0162(2) 0.0134(2) -0.00284(18) -0.00072(17) 0.00008(17)
O1D 0.0227(8) 0.0395(10) 0.0428(11) -0.0234(8) -0.0078(7) -0.0024(7)
O2D 0.0192(7) 0.0190(7) 0.0242(8) -0.0060(6) 0.0015(6) 0.0026(5)
O3D 0.0178(7) 0.0272(8) 0.0207(8) -0.0016(6) 0.0035(6) 0.0014(6)

loop_
_atom_type_symbol
_atom_type_description
_atom_type_scat_dispersion_real
_atom_type_scat_dispersion_imag
_atom_type_scat_source
C C 0.0033 0.0016 'International Tables Vol C Tables 4.2.6.8 and 6.1.1.4'
H H 0.0000 0.0000 'International Tables Vol C Tables 4.2.6.8 and 6.1.1.4'
N N 0.0061 0.0033 'International Tables Vol C Tables 4.2.6.8 and 6.1.1.4'
O O 0.0106 0.0060 'International Tables Vol C Tables 4.2.6.8 and 6.1.1.4'
F F 0.0171 0.0103 'International Tables Vol C Tables 4.2.6.8 and 6.1.1.4'
S S 0.1246 0.1234 'International Tables Vol C Tables 4.2.6.8 and 6.1.1.4'
Cu Cu 0.3201 1.2651 'International Tables Vol C Tables 4.2.6.8 and 6.1.1.4'

loop_
_geom_angle_atom_site_label_1
_geom_angle_atom_site_label_2
_geom_angle_atom_site_label_3
_geom_angle
N1A Cu1 N12A 80.91(6)
N1A Cu1 O1C 102.35(6)
N12A Cu1 O1C 170.03(6)
N1A Cu1 N16A 160.73(6)
N12A Cu1 N16A 79.86(6)
O1C Cu1 N16A 96.43(6)
N1A Cu1 O1B 93.30(5)
N12A Cu1 O1B 96.65(5)
O1C Cu1 O1B 92.58(5)
N16A Cu1 O1B 90.09(5)
C2A N1A C9A 105.50(15)
C2A N1A Cu1 111.34(12)
C9A N1A Cu1 142.88(13)
N1A C2A N3A 113.21(16)
N1A C2A N10A 121.90(17)
N3A C2A N10A 124.85(17)
C2A N3A C4A 106.70(16)
C2A N3A H3A 127.5(17)
C4A N3A H3A 125.5(17)
C5A C4A N3A 130.74(19)
C5A C4A C9A 123.18(18)
N3A C4A C9A 106.06(16)
C4A C5A C6A 116.38(19)
C4A C5A H5A 121.8
C6A C5A H5A 121.8
C5A C6A C7A 121.33(18)
C5A C6A H6A 119.3
C7A C6A H6A 119.3
C8A C7A C6A 121.72(19)
C8A C7A H7A 119.1
C6A C7A H7A 119.1
C9A C8A C7A 117.44(19)
C9A C8A H8A 121.3
C7A C8A H8A 121.3
C8A C9A N1A 131.54(18)
C8A C9A C4A 119.94(17)
N1A C9A C4A 108.50(16)
C2A N10A N12A 109.98(14)
C2A N10A C11A 121.19(16)
N12A N10A C11A 123.36(15)
N10A C11A H11C 109.5
N10A C11A H11B 109.5
H11C C11A H11B 109.5
N10A C11A H11A 109.5
H11C C11A H11A 109.5
H11B C11A H11A 109.5
C13A N12A N10A 125.50(16)
C13A N12A Cu1 117.33(13)
N10A N12A Cu1 115.37(11)
N12A C13A C15A 111.93(16)
N12A C13A C14A 127.52(18)
C15A C13A C14A 120.51(17)
C13A C14A H14C 109.5
C13A C14A H14B 109.5
H14C C14A H14B 109.5
C13A C14A H14A 109.5
H14C C14A H14A 109.5
H14B C14A H14A 109.5
N16A C15A C20A 121.30(18)
N16A C15A C13A 115.19(16)
C20A C15A C13A 123.50(17)
C17A N16A C15A 119.52(17)
C17A N16A Cu1 127.53(13)
C15A N16A Cu1 112.74(13)
N16A C17A C18A 122.27(19)
N16A C17A H17A 118.9
C18A C17A H17A 118.9
C19A C18A C17A 118.3(2)
C19A C18A H18A 120.9
C17A C18A H18A 120.9
C18A C19A C20A 119.84(19)
C18A C19A H19A 120.1
C20A C19A H19A 120.1
C15A C20A C19A 118.77(19)
C15A C20A H20A 120.6
C19A C20A H20A 120.6
F2B C1B F3B 107.48(19)
F2B C1B F1B 108.3(2)
F3B C1B F1B 107.25(18)
F2B C1B S1B 111.18(15)
F3B C1B S1B 111.08(16)
F1B C1B S1B 111.41(15)
O3B S1B O2B 116.16(9)
O3B S1B O1B 115.16(8)
O2B S1B O1B 113.98(9)
O3B S1B C1B 103.77(11)
O2B S1B C1B 102.24(9)
O1B S1B C1B 102.93(9)
S1B O1B Cu1 137.56(8)
O1C C1C H1C3 109.5
O1C C1C H1C2 109.5
H1C3 C1C H1C2 109.5
O1C C1C H1C1 109.5
H1C3 C1C H1C1 109.5
H1C2 C1C H1C1 109.5
C1C O1C Cu1 126.94(12)
C1C O1C H1C 111.2(18)
Cu1 O1C H1C 112.3(19)
F1D C1D F2D 107.4(2)
F1D C1D F3D 108.0(2)
F2D C1D F3D 107.33(18)
F1D C1D S1D 111.83(15)
F2D C1D S1D 110.97(18)
F3D C1D S1D 111.05(16)
O1D S1D O3D 115.41(9)
O1D S1D O2D 114.89(9)
O3D S1D O2D 114.61(8)
O1D S1D C1D 103.82(11)
O3D S1D C1D 102.45(9)
O2D S1D C1D 103.23(10)

loop_
_geom_bond_atom_site_label_1
_geom_bond_atom_site_label_2
_geom_bond_distance
Cu1 N1A 1.9608(16)
Cu1 N12A 1.9745(15)
Cu1 O1C 1.9873(13)
Cu1 N16A 1.9943(16)
Cu1 O1B 2.4036(12)
N1A C2A 1.328(2)
N1A C9A 1.397(2)
C2A N3A 1.342(2)
C2A N10A 1.372(2)
N3A C4A 1.396(2)
N3A H3A 0.76(2)
C4A C5A 1.383(3)
C4A C9A 1.400(3)
C5A C6A 1.391(3)
C5A H5A 0.9500
C6A C7A 1.396(3)
C6A H6A 0.9500
C7A C8A 1.393(3)
C7A H7A 0.9500
C8A C9A 1.391(3)
C8A H8A 0.9500
N10A N12A 1.379(2)
N10A C11A 1.465(2)
C11A H11C 0.9800
C11A H11B 0.9800
C11A H11A 0.9800
N12A C13A 1.287(2)
C13A C15A 1.486(3)
C13A C14A 1.489(2)
C14A H14C 0.9800
C14A H14B 0.9800
C14A H14A 0.9800
C15A N16A 1.355(2)
C15A C20A 1.383(3)
N16A C17A 1.332(3)
C17A C18A 1.392(3)
C17A H17A 0.9500
C18A C19A 1.379(3)
C18A H18A 0.9500
C19A C20A 1.391(3)
C19A H19A 0.9500
C20A H20A 0.9500
C1B F2B 1.322(3)
C1B F3B 1.329(3)
C1B F1B 1.330(3)
C1B S1B 1.824(2)
S1B O3B 1.4393(15)
S1B O2B 1.4407(14)
S1B O1B 1.4460(14)
C1C O1C 1.439(2)
C1C H1C3 0.9800
C1C H1C2 0.9800
C1C H1C1 0.9800
O1C H1C 0.75(2)
C1D F1D 1.332(3)
C1D F2D 1.333(3)
C1D F3D 1.334(3)
C1D S1D 1.813(2)
S1D O1D 1.4364(15)
S1D O3D 1.4378(14)
S1D O2D 1.4431(13)

loop_
_geom_hbond_atom_site_label_D
_geom_hbond_atom_site_label_H
_geom_hbond_atom_site_label_A
_geom_hbond_distance_DH
_geom_hbond_distance_HA
_geom_hbond_distance_DA
_geom_hbond_angle_DHA
_geom_hbond_site_symmetry_A
N3A H3A O3B 0.76(2) 2.16(2) 2.871(2) 157(2) 2_666
C5A H5A O2D 0.95 2.56 3.390(2) 146.2 2_566
C11A H11B O3D 0.98 2.42 3.359(2) 161.4 1_655
C14A H14A O3D 0.98 2.40 3.128(2) 130.2 1_655
C17A H17A F3D 0.95 2.44 3.160(2) 132.0 2_575
O1C H1C O2B 0.75(2) 2.01(2) 2.7388(19) 162(2) 1_455

loop_
_geom_torsion_atom_site_label_1
_geom_torsion_atom_site_label_2
_geom_torsion_atom_site_label_3
_geom_torsion_atom_site_label_4
_geom_torsion
C9A N1A C2A N3A 1.45(19)
Cu1 N1A C2A N3A -173.96(11)
C9A N1A C2A N10A -176.32(15)
Cu1 N1A C2A N10A 8.3(2)
N1A C2A N3A C4A -1.5(2)
N10A C2A N3A C4A 176.15(16)
C2A N3A C4A C5A -177.30(18)
C2A N3A C4A C9A 0.95(18)
N3A C4A C5A C6A 178.57(17)
C9A C4A C5A C6A 0.6(3)
C4A C5A C6A C7A 0.0(3)
C5A C6A C7A C8A -0.7(3)
C6A C7A C8A C9A 0.9(3)
C7A C8A C9A N1A -178.71(17)
C7A C8A C9A C4A -0.4(3)
C2A N1A C9A C8A 177.68(18)
Cu1 N1A C9A C8A -9.4(3)
C2A N1A C9A C4A -0.77(18)
Cu1 N1A C9A C4A 172.13(15)
C5A C4A C9A C8A -0.4(3)
N3A C4A C9A C8A -178.77(15)
C5A C4A C9A N1A 178.30(16)
N3A C4A C9A N1A -0.11(18)
N1A C2A N10A N12A -5.6(2)
N3A C2A N10A N12A 176.94(15)
N1A C2A N10A C11A -160.24(16)
N3A C2A N10A C11A 22.2(3)
C2A N10A N12A C13A 164.19(16)
C11A N10A N12A C13A -41.8(2)
C2A N10A N12A Cu1 -0.04(17)
C11A N10A N12A Cu1 153.99(14)
N10A N12A C13A C15A 179.15(14)
Cu1 N12A C13A C15A -16.90(19)
N10A N12A C13A C14A -3.3(3)
Cu1 N12A C13A C14A 160.70(14)
N12A C13A C15A N16A 6.4(2)
C14A C13A C15A N16A -171.39(15)
N12A C13A C15A C20A -173.49(17)
C14A C13A C15A C20A 8.7(3)
C20A C15A N16A C17A 1.5(3)
C13A C15A N16A C17A -178.36(15)
C20A C15A N16A Cu1 -173.55(14)
C13A C15A N16A Cu1 6.56(18)
C15A N16A C17A C18A 0.3(3)
Cu1 N16A C17A C18A 174.58(14)
N16A C17A C18A C19A -1.7(3)
C17A C18A C19A C20A 1.2(3)
N16A C15A C20A C19A -1.9(3)
C13A C15A C20A C19A 177.96(17)
C18A C19A C20A C15A 0.5(3)
F2B C1B S1B O3B -64.55(19)
F3B C1B S1B O3B 175.80(14)
F1B C1B S1B O3B 56.30(19)
F2B C1B S1B O2B 56.6(2)
F3B C1B S1B O2B -63.02(16)
F1B C1B S1B O2B 177.48(16)
F2B C1B S1B O1B 175.08(17)
F3B C1B S1B O1B 55.44(16)
F1B C1B S1B O1B -64.06(19)
O3B S1B O1B Cu1 -6.55(16)
O2B S1B O1B Cu1 -144.47(11)
C1B S1B O1B Cu1 105.64(13)
F1D C1D S1D O1D 60.6(2)
F2D C1D S1D O1D -59.34(17)
F3D C1D S1D O1D -178.64(14)
F1D C1D S1D O3D -178.96(19)
F2D C1D S1D O3D 61.11(17)
F3D C1D S1D O3D -58.19(17)
F1D C1D S1D O2D -59.6(2)
F2D C1D S1D O2D -179.55(15)
F3D C1D S1D O2D 61.15(16)
